data_8103354
loop_
_publ_author_name
'Xuefan Gu'

_publ_section_title
;
 Crystal structure of
 bis[aqua(2-hydroxy-5-chlorobenzylamino-N,N-diacetato-k4N,O,O',O'')copper(II)],
 [Cu(C11H10ClNO5)(H2O)]2
;
_journal_issue 2
_journal_name_full 'Zeitschrift f\"ur Kristallographie - New Crystal Structures'
_journal_page_first 259
_journal_volume 227
_journal_year 2012
_chemical_formula_sum 'C11 H12 Cl Cu N O6'
_chemical_formula_weight 353.22
_space_group_IT_number 2
_symmetry_cell_setting triclinic
_symmetry_space_group_name_Hall '-P 1'
_symmetry_space_group_name_H-M 'P -1'
_atom_sites_solution_hydrogens geom
_atom_sites_solution_primary direct
_atom_sites_solution_secondary difmap
_audit_creation_method SHELXL-97
_cell_angle_alpha 85.35(3)
_cell_angle_beta 83.50(3)
_cell_angle_gamma 88.20(3)
_cell_formula_units_Z 4
_cell_length_a 7.3270(15)
_cell_length_b 11.465(2)
_cell_length_c 15.565(3)
_cell_measurement_reflns_used 3309
_cell_measurement_temperature 293(2)
_cell_measurement_theta_max 28.2
_cell_measurement_theta_min 1.8
_cell_volume 1294.5(4)
_computing_cell_refinement 'SAINT (Bruker, 2002)'
_computing_data_collection 'SMART (Bruker, 2002)'
_computing_data_reduction SAINT
_computing_molecular_graphics 'ORTEP-3 (Farrugia, 1997)'
_computing_publication_material 'WinGX (Farrugia, 1999)'
_computing_structure_refinement 'SHELXL-97 (Sheldrick, 1997)'
_computing_structure_solution 'SHELXS-97 (Sheldrick, 1990)'
_diffrn_ambient_temperature 293(2)
_diffrn_measured_fraction_theta_full 0.989
_diffrn_measured_fraction_theta_max 0.989
_diffrn_measurement_device_type 'Bruker Smart Apex II CCD Detector'
_diffrn_measurement_method '\f and \w scan'
_diffrn_radiation_monochromator graphite
_diffrn_radiation_source 'fine-focus sealed tube'
_diffrn_radiation_type MoK\a
_diffrn_radiation_wavelength 0.71073
_diffrn_reflns_av_R_equivalents 0.0110
_diffrn_reflns_av_sigmaI/netI 0.0209
_diffrn_reflns_limit_h_max 9
_diffrn_reflns_limit_h_min -8
_diffrn_reflns_limit_k_max 14
_diffrn_reflns_limit_k_min -14
_diffrn_reflns_limit_l_max 19
_diffrn_reflns_limit_l_min -15
_diffrn_reflns_number 7600
_diffrn_reflns_theta_full 26.37
_diffrn_reflns_theta_max 26.37
_diffrn_reflns_theta_min 1.32
_exptl_absorpt_coefficient_mu 1.759
_exptl_absorpt_correction_T_max 0.5951
_exptl_absorpt_correction_T_min 0.5304
_exptl_absorpt_correction_type multi-scan
_exptl_absorpt_process_details '(SADABS; Sheldrick, 2005)'
_exptl_crystal_colour blue
_exptl_crystal_density_diffrn 1.069
_exptl_crystal_density_method 'not measured'
_exptl_crystal_description block
_exptl_crystal_F_000 416
_exptl_crystal_size_max 0.34
_exptl_crystal_size_mid 0.28
_exptl_crystal_size_min 0.27
_refine_diff_density_max 0.524
_refine_diff_density_min -0.684
_refine_diff_density_rms 0.086
_refine_ls_extinction_method none
_refine_ls_goodness_of_fit_ref 1.001
_refine_ls_hydrogen_treatment none
_refine_ls_matrix_type full
_refine_ls_number_parameters 361
_refine_ls_number_reflns 5224
_refine_ls_number_restraints 0
_refine_ls_restrained_S_all 1.001
_refine_ls_R_factor_all 0.0314
_refine_ls_R_factor_gt 0.0281
_refine_ls_shift/su_max 0.001
_refine_ls_shift/su_mean 0.000
_refine_ls_structure_factor_coef Fsqd
_refine_ls_weighting_details 'calc w=1/[\s^2^(Fo^2^)+(0.0600P)^2^+0.6000P] where P=(Fo^2^+2Fc^2^)/3'
_refine_ls_weighting_scheme calc
_refine_ls_wR_factor_gt 0.0847
_refine_ls_wR_factor_ref 0.0871
_reflns_number_gt 4719
_reflns_number_total 5224
_reflns_threshold_expression >2sigma(I)
_cod_data_source_file 1267-3706.cff
_cod_data_source_block xa3
_cod_depositor_comments
;
The following automatic conversions were performed:

'_symmetry_cell_setting' value 'Triclinic' changed to 'triclinic'
according to /home/saulius/struct/CIF-dictionaries/cif_core.dic
dictionary named 'cif_core.dic' version 2.4.1 from 2010-06-29.

Automatic conversion script
Id: cif_fix_values 1891 2012-01-12 08:04:46Z andrius 
;
_cod_original_cell_volume 1294.5(5)
_cod_original_sg_symbol_H-M P-1
_cod_database_code 8103354

loop_
_symmetry_equiv_pos_as_xyz
'x, y, z'
'-x, -y, -z'

loop_
_atom_site_label
_atom_site_type_symbol
_atom_site_fract_x
_atom_site_fract_y
_atom_site_fract_z
_atom_site_U_iso_or_equiv
_atom_site_adp_type
_atom_site_occupancy
_atom_site_symmetry_multiplicity
_atom_site_calc_flag
_atom_site_refinement_flags
Cu1 Cu 0.52077(3) -0.08821(2) 0.875648(17) 0.02153(9) Uani 1 1 d .
Cu2 Cu 0.03712(3) 0.45545(2) 0.865901(16) 0.02062(9) Uani 1 1 d .
Cl1 Cl 0.59916(10) 0.22233(6) 0.46486(4) 0.04292(17) Uani 1 1 d .
Cl2 Cl 0.23476(11) 0.41803(8) 0.40451(4) 0.0531(2) Uani 1 1 d .
C1 C 0.6180(3) -0.06757(19) 0.67660(15) 0.0267(5) Uani 1 1 d .
C2 C 0.4611(3) 0.00539(19) 0.67430(14) 0.0242(4) Uani 1 1 d .
C3 C 0.4590(3) 0.0951(2) 0.60872(15) 0.0275(5) Uani 1 1 d .
H3A H 0.3563 0.1446 0.6065 0.033 Uiso 1 1 calc R
C4 C 0.6072(3) 0.1111(2) 0.54733(15) 0.0299(5) Uani 1 1 d .
C5 C 0.7610(4) 0.0387(2) 0.54895(17) 0.0370(6) Uani 1 1 d .
H5A H 0.8602 0.0497 0.5065 0.044 Uiso 1 1 calc R
C6 C 0.7668(4) -0.0503(2) 0.61427(17) 0.0370(6) Uani 1 1 d .
H6A H 0.8708 -0.0987 0.6162 0.044 Uiso 1 1 calc R
C7 C 0.2953(3) -0.01427(19) 0.73944(15) 0.0248(4) Uani 1 1 d .
H7A H 0.1936 0.0335 0.7204 0.030 Uiso 1 1 calc R
H7B H 0.2612 -0.0956 0.7414 0.030 Uiso 1 1 calc R
C8 C 0.1564(3) -0.01387(19) 0.88818(16) 0.0273(5) Uani 1 1 d .
H8A H 0.0486 0.0007 0.8576 0.033 Uiso 1 1 calc R
H8B H 0.1469 0.0357 0.9362 0.033 Uiso 1 1 calc R
C9 C 0.1654(3) -0.1414(2) 0.92217(15) 0.0257(5) Uani 1 1 d .
C10 C 0.3887(3) 0.13524(18) 0.82833(16) 0.0266(5) Uani 1 1 d .
H10A H 0.3329 0.1696 0.8802 0.032 Uiso 1 1 calc R
H10B H 0.3499 0.1818 0.7785 0.032 Uiso 1 1 calc R
C11 C 0.5972(3) 0.13807(19) 0.82519(15) 0.0267(5) Uani 1 1 d .
C12 C 0.0595(3) 0.3340(2) 0.68834(15) 0.0268(5) Uani 1 1 d .
C13 C 0.2148(3) 0.40237(19) 0.66328(14) 0.0238(4) Uani 1 1 d .
C14 C 0.2662(3) 0.4283(2) 0.57503(16) 0.0308(5) Uani 1 1 d .
H14A H 0.3675 0.4745 0.5570 0.037 Uiso 1 1 calc R
C15 C 0.1680(4) 0.3858(2) 0.51418(16) 0.0369(6) Uani 1 1 d .
C16 C 0.0176(4) 0.3174(3) 0.53931(18) 0.0427(6) Uani 1 1 d .
H16A H -0.0469 0.2883 0.4978 0.051 Uiso 1 1 calc R
C17 C -0.0370(4) 0.2920(2) 0.62626(18) 0.0399(6) Uani 1 1 d .
H17A H -0.1395 0.2465 0.6434 0.048 Uiso 1 1 calc R
C18 C 0.3397(3) 0.43743(18) 0.72645(14) 0.0217(4) Uani 1 1 d .
H18A H 0.3835 0.3668 0.7570 0.026 Uiso 1 1 calc R
H18B H 0.4458 0.4745 0.6936 0.026 Uiso 1 1 calc R
C19 C 0.3952(3) 0.52322(18) 0.85631(14) 0.0217(4) Uani 1 1 d .
H19A H 0.3747 0.5940 0.8865 0.026 Uiso 1 1 calc R
H19B H 0.5193 0.5237 0.8270 0.026 Uiso 1 1 calc R
C20 C 0.3696(3) 0.41568(18) 0.92058(13) 0.0211(4) Uani 1 1 d .
C21 C 0.2063(3) 0.63399(18) 0.75200(15) 0.0255(5) Uani 1 1 d .
H21A H 0.2397 0.6361 0.6898 0.031 Uiso 1 1 calc R
H21B H 0.2743 0.6941 0.7742 0.031 Uiso 1 1 calc R
C22 C 0.0018(3) 0.66080(19) 0.77011(15) 0.0268(5) Uani 1 1 d .
N1 N 0.3248(2) 0.01412(15) 0.82842(12) 0.0204(4) Uani 1 1 d .
N2 N 0.2599(2) 0.51793(14) 0.79215(11) 0.0180(3) Uani 1 1 d .
O1 O 0.6155(2) -0.15506(14) 0.74121(11) 0.0306(4) Uani 1 1 d .
H1A H 0.6480 -0.2326 0.7324 0.037 Uiso 1 1 calc R
O2 O 0.0269(2) -0.18945(16) 0.95904(13) 0.0407(5) Uani 1 1 d .
O3 O 0.3216(2) -0.19342(13) 0.91302(11) 0.0295(4) Uani 1 1 d .
O4 O 0.6726(2) 0.23100(15) 0.79858(13) 0.0398(4) Uani 1 1 d .
O5 O 0.6784(2) 0.04505(15) 0.85306(12) 0.0334(4) Uani 1 1 d .
O6 O 0.6726(2) -0.18531(18) 0.94462(14) 0.0466(5) Uani 1 1 d .
H6B H 0.7852 -0.1587 0.9561 0.056 Uiso 1 1 calc R
H6C H 0.6340 -0.2593 0.9668 0.056 Uiso 1 1 calc R
O7 O 0.0099(2) 0.30881(14) 0.77454(11) 0.0306(4) Uani 1 1 d .
H7C H -0.0333 0.2355 0.7960 0.037 Uiso 1 1 calc R
O8 O 0.4948(2) 0.37782(15) 0.96286(11) 0.0306(4) Uani 1 1 d .
O9 O 0.2140(2) 0.36863(14) 0.92904(11) 0.0267(3) Uani 1 1 d .
O10 O -0.0528(3) 0.75716(16) 0.74037(13) 0.0428(5) Uani 1 1 d .
O11 O -0.0984(2) 0.58329(15) 0.81336(12) 0.0333(4) Uani 1 1 d .
O12 O -0.1494(2) 0.39550(15) 0.95425(11) 0.0310(4) Uani 1 1 d .
H12A H -0.1167 0.3457 1.0005 0.037 Uiso 1 1 calc R
H12C H -0.2722 0.4164 0.9507 0.037 Uiso 1 1 calc R

loop_
_atom_site_aniso_label
_atom_site_aniso_U_11
_atom_site_aniso_U_22
_atom_site_aniso_U_33
_atom_site_aniso_U_23
_atom_site_aniso_U_13
_atom_site_aniso_U_12
Cu1 0.01480(14) 0.02041(15) 0.02816(15) 0.00646(10) -0.00285(10) -0.00121(10)
Cu2 0.01365(14) 0.02169(15) 0.02457(15) 0.00731(10) -0.00024(10) -0.00011(10)
Cl1 0.0474(4) 0.0437(4) 0.0353(3) 0.0164(3) -0.0070(3) -0.0052(3)
Cl2 0.0570(4) 0.0767(5) 0.0252(3) -0.0004(3) -0.0044(3) -0.0036(4)
C1 0.0293(12) 0.0231(11) 0.0269(11) 0.0002(9) -0.0025(9) 0.0031(9)
C2 0.0237(11) 0.0242(11) 0.0247(11) -0.0017(9) -0.0034(8) 0.0022(8)
C3 0.0289(12) 0.0244(11) 0.0294(12) 0.0018(9) -0.0076(9) 0.0020(9)
C4 0.0352(13) 0.0286(12) 0.0259(11) 0.0036(9) -0.0069(10) -0.0025(9)
C5 0.0332(13) 0.0418(14) 0.0323(13) 0.0053(11) 0.0058(10) 0.0021(11)
C6 0.0317(13) 0.0410(14) 0.0351(13) 0.0028(11) 0.0030(10) 0.0121(11)
C7 0.0209(10) 0.0237(11) 0.0295(11) 0.0034(9) -0.0057(9) -0.0002(8)
C8 0.0171(10) 0.0256(11) 0.0363(13) 0.0045(9) 0.0047(9) 0.0009(8)
C9 0.0194(10) 0.0290(11) 0.0277(11) 0.0067(9) -0.0033(9) -0.0037(9)
C10 0.0239(11) 0.0161(10) 0.0384(13) 0.0004(9) 0.0006(9) -0.0011(8)
C11 0.0245(11) 0.0232(11) 0.0319(12) -0.0005(9) 0.0001(9) -0.0063(9)
C12 0.0244(11) 0.0263(11) 0.0294(12) -0.0009(9) -0.0023(9) -0.0030(9)
C13 0.0218(10) 0.0245(11) 0.0251(11) -0.0016(9) -0.0022(8) -0.0011(8)
C14 0.0284(12) 0.0353(13) 0.0278(12) 0.0002(10) -0.0004(9) -0.0046(10)
C15 0.0400(14) 0.0465(15) 0.0239(12) -0.0010(11) -0.0038(10) -0.0008(11)
C16 0.0409(15) 0.0552(17) 0.0350(14) -0.0101(12) -0.0106(11) -0.0102(13)
C17 0.0342(14) 0.0473(15) 0.0395(14) -0.0055(12) -0.0047(11) -0.0156(12)
C18 0.0177(10) 0.0214(10) 0.0251(11) -0.0002(8) 0.0007(8) -0.0011(8)
C19 0.0197(10) 0.0213(10) 0.0241(11) 0.0016(8) -0.0036(8) -0.0032(8)
C20 0.0187(10) 0.0214(10) 0.0225(10) 0.0015(8) -0.0012(8) 0.0008(8)
C21 0.0250(11) 0.0174(10) 0.0322(12) 0.0090(8) -0.0025(9) 0.0010(8)
C22 0.0273(11) 0.0240(11) 0.0280(11) 0.0046(9) -0.0051(9) 0.0059(9)
N1 0.0156(8) 0.0171(8) 0.0268(9) 0.0025(7) 0.0024(7) -0.0010(6)
N2 0.0169(8) 0.0147(8) 0.0212(9) 0.0042(6) -0.0014(7) 0.0006(6)
O1 0.0327(9) 0.0241(8) 0.0318(9) 0.0057(7) 0.0016(7) 0.0102(7)
O2 0.0180(8) 0.0427(10) 0.0566(12) 0.0244(9) -0.0024(8) -0.0072(7)
O3 0.0187(7) 0.0227(8) 0.0447(10) 0.0111(7) -0.0023(7) -0.0025(6)
O4 0.0332(10) 0.0294(9) 0.0552(12) 0.0043(8) 0.0008(8) -0.0139(7)
O5 0.0230(8) 0.0287(9) 0.0484(11) 0.0045(8) -0.0068(7) -0.0062(7)
O6 0.0222(9) 0.0499(11) 0.0635(13) 0.0354(10) -0.0137(8) -0.0080(8)
O7 0.0307(9) 0.0317(9) 0.0289(9) 0.0012(7) 0.0003(7) -0.0136(7)
O8 0.0192(8) 0.0371(9) 0.0347(9) 0.0114(7) -0.0088(7) -0.0022(7)
O9 0.0177(7) 0.0266(8) 0.0339(9) 0.0132(7) -0.0048(6) -0.0029(6)
O10 0.0364(10) 0.0325(10) 0.0544(12) 0.0177(8) -0.0018(9) 0.0123(8)
O11 0.0210(8) 0.0336(9) 0.0416(10) 0.0136(7) -0.0012(7) 0.0060(7)
O12 0.0170(7) 0.0366(9) 0.0356(9) 0.0151(7) 0.0016(6) -0.0010(6)

loop_
_atom_type_symbol
_atom_type_description
_atom_type_scat_dispersion_real
_atom_type_scat_dispersion_imag
_atom_type_scat_source
C C 0.0033 0.0016 'International Tables Vol C Tables 4.2.6.8 and 6.1.1.4'
H H 0.0000 0.0000 'International Tables Vol C Tables 4.2.6.8 and 6.1.1.4'
N N 0.0061 0.0033 'International Tables Vol C Tables 4.2.6.8 and 6.1.1.4'
O O 0.0106 0.0060 'International Tables Vol C Tables 4.2.6.8 and 6.1.1.4'
Cu Cu 0.3201 1.2651 'International Tables Vol C Tables 4.2.6.8 and 6.1.1.4'
Cl Cl 0.1484 0.1585 'International Tables Vol C Tables 4.2.6.8 and 6.1.1.4'

loop_
_geom_angle_atom_site_label_1
_geom_angle_atom_site_label_2
_geom_angle_atom_site_label_3
_geom_angle
O6 Cu1 O5 98.14(8)
O6 Cu1 O3 88.58(8)
O5 Cu1 O3 165.44(7)
O6 Cu1 N1 167.07(8)
O5 Cu1 N1 86.96(7)
O3 Cu1 N1 83.92(7)
O6 Cu1 O1 99.54(8)
O5 Cu1 O1 92.14(8)
O3 Cu1 O1 99.50(7)
N1 Cu1 O1 92.10(7)
O9 Cu2 O11 161.72(8)
O9 Cu2 O12 87.47(7)
O11 Cu2 O12 99.87(7)
O9 Cu2 N2 83.80(7)
O11 Cu2 N2 86.81(7)
O12 Cu2 N2 169.38(7)
O9 Cu2 O7 93.80(7)
O11 Cu2 O7 102.17(8)
O12 Cu2 O7 94.76(7)
N2 Cu2 O7 91.86(7)
O1 C1 C6 122.4(2)
O1 C1 C2 117.4(2)
C6 C1 C2 120.2(2)
C3 C2 C1 118.7(2)
C3 C2 C7 120.1(2)
C1 C2 C7 121.2(2)
C4 C3 C2 120.4(2)
C4 C3 H3A 119.8
C2 C3 H3A 119.8
C3 C4 C5 121.0(2)
C3 C4 Cl1 119.43(19)
C5 C4 Cl1 119.6(2)
C4 C5 C6 119.6(2)
C4 C5 H5A 120.2
C6 C5 H5A 120.2
C1 C6 C5 120.1(2)
C1 C6 H6A 120.0
C5 C6 H6A 120.0
N1 C7 C2 113.47(17)
N1 C7 H7A 108.9
C2 C7 H7A 108.9
N1 C7 H7B 108.9
C2 C7 H7B 108.9
H7A C7 H7B 107.7
N1 C8 C9 109.30(17)
N1 C8 H8A 109.8
C9 C8 H8A 109.8
N1 C8 H8B 109.8
C9 C8 H8B 109.8
H8A C8 H8B 108.3
O2 C9 O3 122.7(2)
O2 C9 C8 120.2(2)
O3 C9 C8 117.07(19)
N1 C10 C11 111.29(17)
N1 C10 H10A 109.4
C11 C10 H10A 109.4
N1 C10 H10B 109.4
C11 C10 H10B 109.4
H10A C10 H10B 108.0
O4 C11 O5 125.5(2)
O4 C11 C10 117.5(2)
O5 C11 C10 116.92(19)
O7 C12 C17 121.6(2)
O7 C12 C13 118.1(2)
C17 C12 C13 120.3(2)
C14 C13 C12 118.3(2)
C14 C13 C18 118.4(2)
C12 C13 C18 122.9(2)
C15 C14 C13 120.5(2)
C15 C14 H14A 119.7
C13 C14 H14A 119.7
C16 C15 C14 120.8(2)
C16 C15 Cl2 119.3(2)
C14 C15 Cl2 119.9(2)
C15 C16 C17 119.6(2)
C15 C16 H16A 120.2
C17 C16 H16A 120.2
C16 C17 C12 120.5(2)
C16 C17 H17A 119.8
C12 C17 H17A 119.8
N2 C18 C13 116.74(17)
N2 C18 H18A 108.1
C13 C18 H18A 108.1
N2 C18 H18B 108.1
C13 C18 H18B 108.1
H18A C18 H18B 107.3
N2 C19 C20 107.80(16)
N2 C19 H19A 110.1
C20 C19 H19A 110.1
N2 C19 H19B 110.1
C20 C19 H19B 110.1
H19A C19 H19B 108.5
O8 C20 O9 122.0(2)
O8 C20 C19 121.21(19)
O9 C20 C19 116.75(18)
N2 C21 C22 112.47(18)
N2 C21 H21A 109.1
C22 C21 H21A 109.1
N2 C21 H21B 109.1
C22 C21 H21B 109.1
H21A C21 H21B 107.8
O10 C22 O11 125.5(2)
O10 C22 C21 116.3(2)
O11 C22 C21 118.16(19)
C10 N1 C8 115.00(17)
C10 N1 C7 111.15(17)
C8 N1 C7 108.99(17)
C10 N1 Cu1 105.58(13)
C8 N1 Cu1 104.47(13)
C7 N1 Cu1 111.43(13)
C21 N2 C18 112.36(17)
C21 N2 C19 114.03(17)
C18 N2 C19 107.08(16)
C21 N2 Cu2 106.93(13)
C18 N2 Cu2 113.59(12)
C19 N2 Cu2 102.56(12)
C1 O1 Cu1 112.01(13)
C1 O1 H1A 124.0
Cu1 O1 H1A 124.0
C9 O3 Cu1 113.10(14)
C11 O5 Cu1 113.72(14)
Cu1 O6 H6B 120.0
Cu1 O6 H6C 120.0
H6B O6 H6C 120.0
C12 O7 Cu2 117.43(13)
C12 O7 H7C 121.3
Cu2 O7 H7C 121.3
C20 O9 Cu2 113.25(14)
C22 O11 Cu2 114.10(14)
Cu2 O12 H12A 120.0
Cu2 O12 H12C 120.0
H12A O12 H12C 120.0

loop_
_geom_bond_atom_site_label_1
_geom_bond_atom_site_label_2
_geom_bond_distance
Cu1 O6 1.9045(18)
Cu1 O5 1.9295(17)
Cu1 O3 1.9310(17)
Cu1 N1 1.9926(19)
Cu1 O1 2.3120(18)
Cu2 O9 1.9195(16)
Cu2 O11 1.9238(17)
Cu2 O12 1.9266(17)
Cu2 N2 2.0026(18)
Cu2 O7 2.3155(17)
Cl1 C4 1.739(2)
Cl2 C15 1.735(3)
C1 O1 1.361(3)
C1 C6 1.383(3)
C1 C2 1.402(3)
C2 C3 1.390(3)
C2 C7 1.502(3)
C3 C4 1.369(3)
C3 H3A 0.9300
C4 C5 1.379(4)
C5 C6 1.385(4)
C5 H5A 0.9300
C6 H6A 0.9300
C7 N1 1.489(3)
C7 H7A 0.9700
C7 H7B 0.9700
C8 N1 1.486(3)
C8 C9 1.516(3)
C8 H8A 0.9700
C8 H8B 0.9700
C9 O2 1.231(3)
C9 O3 1.272(3)
C10 N1 1.479(3)
C10 C11 1.524(3)
C10 H10A 0.9700
C10 H10B 0.9700
C11 O4 1.235(3)
C11 O5 1.274(3)
C12 O7 1.360(3)
C12 C17 1.385(3)
C12 C13 1.403(3)
C13 C14 1.393(3)
C13 C18 1.502(3)
C14 C15 1.380(3)
C14 H14A 0.9300
C15 C16 1.375(4)
C16 C17 1.377(4)
C16 H16A 0.9300
C17 H17A 0.9300
C18 N2 1.491(3)
C18 H18A 0.9700
C18 H18B 0.9700
C19 N2 1.491(3)
C19 C20 1.526(3)
C19 H19A 0.9700
C19 H19B 0.9700
C20 O8 1.236(3)
C20 O9 1.266(3)
C21 N2 1.484(3)
C21 C22 1.519(3)
C21 H21A 0.9700
C21 H21B 0.9700
C22 O10 1.236(3)
C22 O11 1.271(3)
O1 H1A 0.9300
O6 H6B 0.9300
O6 H6C 0.9300
O7 H7C 0.9300
O12 H12A 0.9300
O12 H12C 0.9300
